data_4343488
loop_
_publ_author_name
'Barnett, Brandon R.'
'Labios, Liezel A.'
'Moore, Curtis E.'
'England, Jason'
'Rheingold, Arnold L.'
'Wieghardt, Karl'
'Figueroa, Joshua S.'

_publ_section_title
;
 Solution Dynamics of Redox Noninnocent Nitrosoarene Ligands: Mapping the
 Electronic Criteria for the Formation of Persistent Metal-Coordinated
 Nitroxide Radicals.
;
_journal_issue 14
_journal_name_full 'Inorganic chemistry'
_journal_page_first 7110
_journal_page_last 7121
_journal_paper_doi 10.1021/acs.inorgchem.5b01252
_journal_volume 54
_journal_year 2015
_chemical_formula_moiety 'C76 H88 N4 O2 Pd, 2(C4 H10 O)'
_chemical_formula_sum 'C84 H108 N4 O4 Pd'
_chemical_formula_weight 1344.14
_chemical_name_common Pd(k1-N-p-MeArNO)2(CNArDipp2)2
_space_group_crystal_system monoclinic
_space_group_IT_number 14
_space_group_name_Hall '-P 2ybc'
_space_group_name_H-M_alt 'P 1 21/c 1'
_symmetry_space_group_name_Hall '-P 2ybc'
_symmetry_space_group_name_H-M 'P 1 21/c 1'
_atom_sites_solution_hydrogens geom
_audit_creation_method SHELXL-2014/6
_cell_angle_alpha 90
_cell_angle_beta 113.135(2)
_cell_angle_gamma 90
_cell_formula_units_Z 2
_cell_length_a 13.973(2)
_cell_length_b 17.461(3)
_cell_length_c 16.912(3)
_cell_measurement_reflns_used 6747
_cell_measurement_temperature 100(2)
_cell_measurement_theta_max 26.79
_cell_measurement_theta_min 2.33
_cell_volume 3794.4(11)
_computing_cell_refinement 'Bruker SAINT'
_computing_data_collection 'Bruker APEX2'
_computing_data_reduction 'Bruker SAINT'
_computing_molecular_graphics 'Olex2 (Dolomanov et al., 2009)'
_computing_structure_refinement 'SHELXL-2014/6 (Sheldrick, 2014)'
_computing_structure_solution 'SHELXS-97 (Sheldrick, 2008)'
_diffrn_ambient_temperature 100(2)
_diffrn_measured_fraction_theta_full 1.000
_diffrn_measured_fraction_theta_max 0.931
_diffrn_measurement_device_type 'Bruker APEX-II CCD'
_diffrn_measurement_method '\f and \w scans'
_diffrn_radiation_type MoK\a
_diffrn_radiation_wavelength 0.71073
_diffrn_reflns_av_R_equivalents 0.0857
_diffrn_reflns_av_unetI/netI 0.0773
_diffrn_reflns_laue_measured_fraction_full 1.000
_diffrn_reflns_laue_measured_fraction_max 0.931
_diffrn_reflns_limit_h_max 17
_diffrn_reflns_limit_h_min -17
_diffrn_reflns_limit_k_max 22
_diffrn_reflns_limit_k_min -21
_diffrn_reflns_limit_l_max 22
_diffrn_reflns_limit_l_min -21
_diffrn_reflns_number 37917
_diffrn_reflns_point_group_measured_fraction_full 1.000
_diffrn_reflns_point_group_measured_fraction_max 0.931
_diffrn_reflns_theta_full 25.000
_diffrn_reflns_theta_max 28.276
_diffrn_reflns_theta_min 1.753
_diffrn_source 'fine-focus sealed tube'
_exptl_absorpt_coefficient_mu 0.295
_exptl_absorpt_correction_T_max 0.9711
_exptl_absorpt_correction_T_min 0.9406
_exptl_absorpt_correction_type multi-scan
_exptl_absorpt_process_details SADABS
_exptl_crystal_colour 'dark green'
_exptl_crystal_density_diffrn 1.176
_exptl_crystal_density_meas ?
_exptl_crystal_description block
_exptl_crystal_F_000 1436
_exptl_crystal_size_max 0.210
_exptl_crystal_size_mid 0.110
_exptl_crystal_size_min 0.100
_refine_diff_density_max 1.424
_refine_diff_density_min -0.761
_refine_diff_density_rms 0.083
_refine_ls_extinction_coef 0.0014(3)
_refine_ls_extinction_expression Fc^*^=kFc[1+0.001xFc^2^\l^3^/sin(2\q)]^-1/4^
_refine_ls_extinction_method SHELXL
_refine_ls_goodness_of_fit_ref 1.027
_refine_ls_hydrogen_treatment constr
_refine_ls_matrix_type full
_refine_ls_number_parameters 433
_refine_ls_number_reflns 8777
_refine_ls_number_restraints 0
_refine_ls_restrained_S_all 1.027
_refine_ls_R_factor_all 0.0862
_refine_ls_R_factor_gt 0.0518
_refine_ls_shift/su_max 0.000
_refine_ls_shift/su_mean 0.000
_refine_ls_structure_factor_coef Fsqd
_refine_ls_weighting_details 'w=1/[\s^2^(Fo^2^)+(0.0551P)^2^+2.6013P] where P=(Fo^2^+2Fc^2^)/3'
_refine_ls_weighting_scheme calc
_refine_ls_wR_factor_gt 0.1170
_refine_ls_wR_factor_ref 0.1332
_reflns_Friedel_coverage 0.000
_reflns_number_gt 6121
_reflns_number_total 8777
_reflns_threshold_expression 'I > 2\s(I)'
_cod_data_source_file ic5b01252_si_002.cif
_cod_data_source_block jfig373
_cod_depositor_comments
;
The following automatic conversions were performed:

'_exptl_crystal_density_meas' value 'not measured' was changed to '?'
- the value is perceived as not measured.

Automatic conversion script
Id: cif_fix_values 3271 2015-04-21 07:52:19Z andrius 

 Adding full bibliography for 4343481--4343500.cif.
;
_cod_original_cell_volume 3794.4(10)
_cod_database_code 4343488
_shelx_space_group_comment
;
The symmetry employed for this shelxl refinement is uniquely defined
by the following loop, which should always be used as a source of
symmetry information in preference to the above space-group names.
They are only intended as comments.
;
_shelxl_version_number 2014/6

loop_
_space_group_symop_operation_xyz
'x, y, z'
'-x, y+1/2, -z+1/2'
'-x, -y, -z'
'x, -y-1/2, z-1/2'

loop_
_atom_site_label
_atom_site_type_symbol
_atom_site_fract_x
_atom_site_fract_y
_atom_site_fract_z
_atom_site_U_iso_or_equiv
_atom_site_adp_type
_atom_site_occupancy
_atom_site_site_symmetry_order
_atom_site_calc_flag
_atom_site_refinement_flags_posn
_atom_site_refinement_flags_adp
_atom_site_refinement_flags_occupancy
C1 C 0.0491(2) 0.08491(16) 0.94535(19) 0.0210(6) Uani 1 1 d . . .
C2 C 0.1175(2) 0.18557(15) 0.87032(18) 0.0187(6) Uani 1 1 d . . .
C3 C 0.2150(2) 0.17090(15) 0.86992(18) 0.0195(6) Uani 1 1 d . . .
C4 C 0.2534(2) 0.22348(16) 0.82721(19) 0.0226(6) Uani 1 1 d . . .
H4 H 0.3197 0.2152 0.8253 0.027 Uiso 1 1 calc R U .
C5 C 0.1960(2) 0.28751(17) 0.78758(19) 0.0228(6) Uani 1 1 d . . .
H5 H 0.2230 0.3224 0.7584 0.027 Uiso 1 1 calc R U .
C6 C 0.0989(2) 0.30118(16) 0.79011(19) 0.0223(6) Uani 1 1 d . . .
H6 H 0.0606 0.3455 0.7630 0.027 Uiso 1 1 calc R U .
C7 C 0.0574(2) 0.25052(16) 0.83205(18) 0.0198(6) Uani 1 1 d . . .
C8 C 0.2757(2) 0.10158(16) 0.9131(2) 0.0217(6) Uani 1 1 d . . .
C9 C 0.3439(2) 0.10507(17) 1.0005(2) 0.0237(6) Uani 1 1 d . . .
C10 C 0.3958(3) 0.03871(19) 1.0399(2) 0.0308(7) Uani 1 1 d . . .
H10 H 0.4404 0.0398 1.0992 0.037 Uiso 1 1 calc R U .
C11 C 0.3834(3) -0.02893(19) 0.9941(2) 0.0325(8) Uani 1 1 d . . .
H11 H 0.4207 -0.0734 1.0218 0.039 Uiso 1 1 calc R U .
C12 C 0.3175(3) -0.03194(18) 0.9090(2) 0.0314(7) Uani 1 1 d . . .
H12 H 0.3095 -0.0788 0.8784 0.038 Uiso 1 1 calc R U .
C13 C 0.2616(3) 0.03284(18) 0.8663(2) 0.0275(7) Uani 1 1 d . . .
C14 C -0.0452(2) 0.26652(16) 0.83713(19) 0.0225(6) Uani 1 1 d . . .
C15 C -0.1384(2) 0.25161(17) 0.7656(2) 0.0261(7) Uani 1 1 d . . .
C16 C -0.2323(3) 0.2706(2) 0.7711(2) 0.0342(8) Uani 1 1 d . . .
H16 H -0.2959 0.2597 0.7240 0.041 Uiso 1 1 calc R U .
C17 C -0.2344(3) 0.3051(2) 0.8442(2) 0.0377(9) Uani 1 1 d . . .
H17 H -0.2991 0.3186 0.8465 0.045 Uiso 1 1 calc R U .
C18 C -0.1433(3) 0.3197(2) 0.9132(2) 0.0370(8) Uani 1 1 d . . .
H18 H -0.1459 0.3433 0.9629 0.044 Uiso 1 1 calc R U .
C19 C -0.0468(3) 0.30057(18) 0.9120(2) 0.0274(7) Uani 1 1 d . . .
C20 C 0.1900(3) 0.0267(2) 0.7717(2) 0.0424(9) Uani 1 1 d . . .
H20 H 0.1577 0.0782 0.7527 0.051 Uiso 1 1 calc R U .
C21 C 0.2503(4) 0.0066(2) 0.7178(3) 0.0632(13) Uani 1 1 d . . .
H21A H 0.3014 0.0469 0.7235 0.095 Uiso 1 1 calc R U .
H21B H 0.2023 0.0021 0.6574 0.095 Uiso 1 1 calc R U .
H21C H 0.2864 -0.0422 0.7375 0.095 Uiso 1 1 calc R U .
C22 C 0.1015(3) -0.0308(2) 0.7582(3) 0.0513(11) Uani 1 1 d . . .
H22A H 0.1305 -0.0826 0.7720 0.077 Uiso 1 1 calc R U .
H22B H 0.0520 -0.0291 0.6981 0.077 Uiso 1 1 calc R U .
H22C H 0.0657 -0.0175 0.7958 0.077 Uiso 1 1 calc R U .
C23 C 0.3627(2) 0.17963(18) 1.0509(2) 0.0272(7) Uani 1 1 d . . .
H23 H 0.3219 0.2207 1.0106 0.033 Uiso 1 1 calc R U .
C24 C 0.4777(3) 0.2021(2) 1.0848(3) 0.0469(10) Uani 1 1 d . . .
H24A H 0.5192 0.1641 1.1269 0.070 Uiso 1 1 calc R U .
H24B H 0.4870 0.2526 1.1123 0.070 Uiso 1 1 calc R U .
H24C H 0.5004 0.2041 1.0369 0.070 Uiso 1 1 calc R U .
C25 C 0.3250(3) 0.1752(2) 1.1246(2) 0.0415(9) Uani 1 1 d . . .
H25A H 0.2514 0.1604 1.1016 0.062 Uiso 1 1 calc R U .
H25B H 0.3334 0.2253 1.1526 0.062 Uiso 1 1 calc R U .
H25C H 0.3661 0.1369 1.1666 0.062 Uiso 1 1 calc R U .
C26 C 0.0528(3) 0.3202(2) 0.9882(2) 0.0338(8) Uani 1 1 d . . .
H26 H 0.1119 0.2955 0.9786 0.041 Uiso 1 1 calc R U .
C27 C 0.0538(4) 0.2906(3) 1.0732(3) 0.0667(14) Uani 1 1 d . . .
H27A H 0.0032 0.3193 1.0884 0.100 Uiso 1 1 calc R U .
H27B H 0.1235 0.2972 1.1183 0.100 Uiso 1 1 calc R U .
H27C H 0.0353 0.2361 1.0675 0.100 Uiso 1 1 calc R U .
C28 C 0.0700(4) 0.4058(3) 0.9921(3) 0.0821(18) Uani 1 1 d . . .
H28A H 0.0722 0.4234 0.9378 0.123 Uiso 1 1 calc R U .
H28B H 0.1360 0.4180 1.0396 0.123 Uiso 1 1 calc R U .
H28C H 0.0128 0.4315 1.0013 0.123 Uiso 1 1 calc R U .
C29 C -0.1376(3) 0.21522(18) 0.6842(2) 0.0292(7) Uani 1 1 d . . .
H29 H -0.0655 0.2208 0.6860 0.035 Uiso 1 1 calc R U .
C30 C -0.1608(4) 0.1297(2) 0.6818(3) 0.0563(12) Uani 1 1 d . . .
H30A H -0.1113 0.1054 0.7341 0.084 Uiso 1 1 calc R U .
H30B H -0.1543 0.1067 0.6313 0.084 Uiso 1 1 calc R U .
H30C H -0.2318 0.1222 0.6785 0.084 Uiso 1 1 calc R U .
C31 C -0.2110(4) 0.2553(3) 0.6032(2) 0.0578(12) Uani 1 1 d . . .
H31A H -0.2828 0.2497 0.5986 0.087 Uiso 1 1 calc R U .
H31B H -0.2043 0.2322 0.5528 0.087 Uiso 1 1 calc R U .
H31C H -0.1931 0.3098 0.6061 0.087 Uiso 1 1 calc R U .
C32 C 0.2114(2) -0.02517(17) 1.1432(2) 0.0244(7) Uani 1 1 d . . .
C33 C 0.2198(2) -0.08758(17) 1.0942(2) 0.0270(7) Uani 1 1 d . . .
H33 H 0.1633 -0.1007 1.0423 0.032 Uiso 1 1 calc R U .
C34 C 0.3106(3) -0.12985(18) 1.1220(2) 0.0326(8) Uani 1 1 d . . .
H34 H 0.3153 -0.1727 1.0891 0.039 Uiso 1 1 calc R U .
C35 C 0.3956(3) -0.1112(2) 1.1972(2) 0.0346(8) Uani 1 1 d . . .
C36 C 0.3859(3) -0.0502(2) 1.2462(2) 0.0370(8) Uani 1 1 d . . .
H36 H 0.4423 -0.0377 1.2984 0.044 Uiso 1 1 calc R U .
C37 C 0.2952(2) -0.00708(19) 1.2203(2) 0.0317(7) Uani 1 1 d . . .
H37 H 0.2900 0.0345 1.2545 0.038 Uiso 1 1 calc R U .
C38 C 0.4970(3) -0.1553(2) 1.2231(3) 0.0530(11) Uani 1 1 d . . .
H38A H 0.5276 -0.1463 1.1808 0.080 Uiso 1 1 calc R U .
H38B H 0.4834 -0.2101 1.2254 0.080 Uiso 1 1 calc R U .
H38C H 0.5454 -0.1379 1.2798 0.080 Uiso 1 1 calc R U .
C1S C 0.3297(4) 0.4772(3) -0.0115(3) 0.0675(14) Uani 1 1 d . . .
H1SA H 0.3409 0.4837 -0.0654 0.081 Uiso 1 1 calc R U .
H1SB H 0.2602 0.4981 -0.0205 0.081 Uiso 1 1 calc R U .
C2S C 0.3353(4) 0.3937(3) 0.0121(3) 0.0755(15) Uani 1 1 d . . .
H2SA H 0.4031 0.3730 0.0183 0.113 Uiso 1 1 calc R U .
H2SB H 0.2799 0.3657 -0.0332 0.113 Uiso 1 1 calc R U .
H2SC H 0.3267 0.3881 0.0666 0.113 Uiso 1 1 calc R U .
C3S C 0.4094(4) 0.5982(3) 0.0418(3) 0.0637(13) Uani 1 1 d . . .
H3SA H 0.3409 0.6201 0.0338 0.076 Uiso 1 1 calc R U .
H3SB H 0.4208 0.6067 -0.0117 0.076 Uiso 1 1 calc R U .
C4S C 0.4930(4) 0.6374(3) 0.1150(3) 0.0771(16) Uani 1 1 d . . .
H4SA H 0.4861 0.6243 0.1689 0.116 Uiso 1 1 calc R U .
H4SB H 0.4865 0.6929 0.1063 0.116 Uiso 1 1 calc R U .
H4SC H 0.5612 0.6207 0.1179 0.116 Uiso 1 1 calc R U .
N1 N 0.1210(2) 0.01900(13) 1.11407(16) 0.0227(5) Uani 1 1 d . . .
N2 N 0.07694(18) 0.13207(13) 0.91180(15) 0.0184(5) Uani 1 1 d . . .
O1 O 0.11221(18) 0.07529(13) 1.15804(15) 0.0347(6) Uani 1 1 d . . .
O1S O 0.4097(3) 0.51739(19) 0.0583(2) 0.0698(9) Uani 1 1 d . . .
Pd1 Pd 0.0000 0.0000 1.0000 0.01714(10) Uani 1 2 d S . P

loop_
_atom_site_aniso_label
_atom_site_aniso_U_11
_atom_site_aniso_U_22
_atom_site_aniso_U_33
_atom_site_aniso_U_23
_atom_site_aniso_U_13
_atom_site_aniso_U_12
C1 0.0207(14) 0.0204(14) 0.0202(15) -0.0019(12) 0.0063(12) 0.0036(12)
C2 0.0259(15) 0.0141(13) 0.0182(14) 0.0011(11) 0.0107(13) -0.0040(11)
C3 0.0247(15) 0.0146(13) 0.0188(15) -0.0005(11) 0.0082(12) -0.0005(11)
C4 0.0245(15) 0.0214(15) 0.0248(16) -0.0013(12) 0.0128(13) -0.0039(12)
C5 0.0298(16) 0.0217(15) 0.0199(15) 0.0005(12) 0.0129(13) -0.0052(12)
C6 0.0307(17) 0.0157(14) 0.0211(15) 0.0029(11) 0.0107(14) -0.0007(12)
C7 0.0266(15) 0.0157(13) 0.0170(14) 0.0012(11) 0.0085(13) -0.0007(11)
C8 0.0225(15) 0.0185(14) 0.0277(16) 0.0032(12) 0.0136(13) 0.0000(12)
C9 0.0231(15) 0.0214(15) 0.0281(17) 0.0014(12) 0.0116(14) 0.0009(12)
C10 0.0285(17) 0.0318(18) 0.0316(18) 0.0061(15) 0.0113(15) 0.0035(14)
C11 0.0326(18) 0.0226(15) 0.045(2) 0.0114(15) 0.0182(17) 0.0065(14)
C12 0.041(2) 0.0171(14) 0.039(2) -0.0021(14) 0.0183(17) 0.0016(14)
C13 0.0356(18) 0.0178(14) 0.0310(18) 0.0012(13) 0.0152(15) -0.0001(13)
C14 0.0304(16) 0.0158(14) 0.0251(16) 0.0062(12) 0.0149(14) 0.0022(12)
C15 0.0270(16) 0.0232(15) 0.0284(17) 0.0058(13) 0.0111(14) 0.0013(13)
C16 0.0270(17) 0.0381(19) 0.037(2) 0.0108(16) 0.0122(16) 0.0042(14)
C17 0.0342(19) 0.041(2) 0.047(2) 0.0134(17) 0.0253(18) 0.0111(16)
C18 0.046(2) 0.039(2) 0.038(2) 0.0084(16) 0.0289(18) 0.0128(16)
C19 0.0386(19) 0.0250(16) 0.0230(16) 0.0068(13) 0.0169(15) 0.0075(14)
C20 0.060(2) 0.0199(15) 0.033(2) -0.0015(14) 0.0033(19) -0.0042(16)
C21 0.104(4) 0.046(3) 0.040(2) -0.010(2) 0.028(2) -0.026(3)
C22 0.048(2) 0.038(2) 0.054(3) -0.0157(19) 0.005(2) -0.0019(18)
C23 0.0323(17) 0.0238(15) 0.0229(16) -0.0003(13) 0.0082(14) 0.0005(13)
C24 0.039(2) 0.039(2) 0.062(3) -0.0145(19) 0.019(2) -0.0113(17)
C25 0.052(2) 0.040(2) 0.039(2) -0.0103(17) 0.0234(19) -0.0099(17)
C26 0.046(2) 0.0352(18) 0.0210(17) -0.0014(14) 0.0146(16) 0.0093(16)
C27 0.062(3) 0.110(4) 0.029(2) 0.020(2) 0.019(2) 0.019(3)
C28 0.089(4) 0.040(3) 0.071(3) -0.007(2) -0.019(3) 0.000(3)
C29 0.0296(18) 0.0290(17) 0.0264(18) 0.0019(14) 0.0082(15) 0.0009(14)
C30 0.091(3) 0.032(2) 0.051(3) -0.0052(18) 0.033(3) -0.002(2)
C31 0.081(3) 0.056(3) 0.029(2) 0.0031(19) 0.014(2) 0.028(2)
C32 0.0278(16) 0.0198(14) 0.0257(16) 0.0031(12) 0.0106(14) -0.0016(12)
C33 0.0285(17) 0.0237(16) 0.0283(17) -0.0004(13) 0.0106(14) -0.0017(13)
C34 0.0378(19) 0.0212(16) 0.040(2) 0.0027(14) 0.0168(17) 0.0033(14)
C35 0.0280(18) 0.0333(19) 0.039(2) 0.0112(15) 0.0099(16) 0.0056(14)
C36 0.0326(19) 0.039(2) 0.0310(19) 0.0049(15) 0.0031(16) -0.0022(15)
C37 0.0343(17) 0.0266(17) 0.0297(17) 0.0008(15) 0.0079(14) -0.0037(15)
C38 0.038(2) 0.051(3) 0.064(3) 0.010(2) 0.012(2) 0.0150(19)
C1S 0.084(4) 0.052(3) 0.053(3) 0.000(2) 0.012(3) -0.006(2)
C2S 0.099(4) 0.046(3) 0.069(3) 0.000(2) 0.020(3) 0.002(3)
C3S 0.064(3) 0.055(3) 0.061(3) -0.007(2) 0.013(3) 0.007(2)
C4S 0.061(3) 0.072(3) 0.081(4) -0.024(3) 0.009(3) 0.001(3)
N1 0.0272(13) 0.0166(13) 0.0257(14) 0.0042(9) 0.0119(11) 0.0015(9)
N2 0.0225(13) 0.0136(11) 0.0194(12) 0.0025(9) 0.0085(11) 0.0014(9)
O1 0.0395(14) 0.0321(13) 0.0319(13) -0.0096(10) 0.0134(11) 0.0017(10)
O1S 0.074(2) 0.062(2) 0.059(2) -0.0008(16) 0.0106(18) 0.0041(17)
Pd1 0.02181(16) 0.01276(14) 0.01827(16) 0.00209(14) 0.00940(12) -0.00051(14)

loop_
_atom_type_symbol
_atom_type_description
_atom_type_scat_dispersion_real
_atom_type_scat_dispersion_imag
_atom_type_scat_source
C C 0.0033 0.0016 'International Tables Vol C Tables 4.2.6.8 and 6.1.1.4'
H H 0.0000 0.0000 'International Tables Vol C Tables 4.2.6.8 and 6.1.1.4'
N N 0.0061 0.0033 'International Tables Vol C Tables 4.2.6.8 and 6.1.1.4'
O O 0.0106 0.0060 'International Tables Vol C Tables 4.2.6.8 and 6.1.1.4'
Pd Pd -0.9988 1.0072 'International Tables Vol C Tables 4.2.6.8 and 6.1.1.4'

loop_
_geom_angle_atom_site_label_1
_geom_angle_atom_site_label_2
_geom_angle_atom_site_label_3
_geom_angle
_geom_angle_site_symmetry_1
_geom_angle_site_symmetry_3
N2 C1 Pd1 177.8(3) . .
C3 C2 C7 123.8(3) . .
C3 C2 N2 117.8(2) . .
C7 C2 N2 118.5(3) . .
C2 C3 C4 117.2(3) . .
C2 C3 C8 121.1(2) . .
C4 C3 C8 121.6(3) . .
C5 C4 C3 120.8(3) . .
C4 C5 C6 120.6(3) . .
C5 C6 C7 120.7(3) . .
C6 C7 C2 116.8(3) . .
C6 C7 C14 120.7(3) . .
C2 C7 C14 122.4(2) . .
C13 C8 C9 120.9(3) . .
C13 C8 C3 119.2(3) . .
C9 C8 C3 119.8(3) . .
C10 C9 C8 118.5(3) . .
C10 C9 C23 120.1(3) . .
C8 C9 C23 121.4(3) . .
C11 C10 C9 121.0(3) . .
C12 C11 C10 120.3(3) . .
C11 C12 C13 121.2(3) . .
C12 C13 C8 118.1(3) . .
C12 C13 C20 119.2(3) . .
C8 C13 C20 122.7(3) . .
C19 C14 C15 120.9(3) . .
C19 C14 C7 119.0(3) . .
C15 C14 C7 119.9(3) . .
C16 C15 C14 118.5(3) . .
C16 C15 C29 120.1(3) . .
C14 C15 C29 121.4(3) . .
C17 C16 C15 120.9(3) . .
C18 C17 C16 120.2(3) . .
C17 C18 C19 121.5(3) . .
C18 C19 C14 118.1(3) . .
C18 C19 C26 120.2(3) . .
C14 C19 C26 121.7(3) . .
C21 C20 C13 111.1(3) . .
C21 C20 C22 111.4(3) . .
C13 C20 C22 111.1(3) . .
C9 C23 C24 110.8(3) . .
C9 C23 C25 111.9(3) . .
C24 C23 C25 110.7(3) . .
C28 C26 C19 109.7(3) . .
C28 C26 C27 110.7(4) . .
C19 C26 C27 113.0(3) . .
C15 C29 C31 112.4(3) . .
C15 C29 C30 110.9(3) . .
C31 C29 C30 111.4(3) . .
N1 C32 C33 119.7(3) . .
N1 C32 C37 120.9(3) . .
C33 C32 C37 119.4(3) . .
C34 C33 C32 119.6(3) . .
C33 C34 C35 121.7(3) . .
C36 C35 C34 118.4(3) . .
C36 C35 C38 121.0(3) . .
C34 C35 C38 120.6(3) . .
C37 C36 C35 121.2(3) . .
C36 C37 C32 119.8(3) . .
O1S C1S C2S 108.0(4) . .
O1S C3S C4S 110.4(4) . .
O1 N1 C32 120.3(3) . .
O1 N1 Pd1 116.58(19) . .
C32 N1 Pd1 123.1(2) . .
C1 N2 C2 175.2(3) . .
C3S O1S C1S 112.0(3) . .
C1 Pd1 C1 180.0 3_557 .
C1 Pd1 N1 89.47(11) 3_557 .
C1 Pd1 N1 90.53(11) . .
C1 Pd1 N1 90.53(11) 3_557 3_557
C1 Pd1 N1 89.47(11) . 3_557
N1 Pd1 N1 180.0 . 3_557

loop_
_geom_bond_atom_site_label_1
_geom_bond_atom_site_label_2
_geom_bond_distance
_geom_bond_site_symmetry_2
C1 N2 1.151(4) .
C1 Pd1 2.005(3) .
C2 C3 1.388(4) .
C2 C7 1.409(4) .
C2 N2 1.414(3) .
C3 C4 1.399(4) .
C3 C8 1.494(4) .
C4 C5 1.386(4) .
C5 C6 1.394(4) .
C6 C7 1.395(4) .
C7 C14 1.496(4) .
C8 C13 1.409(4) .
C8 C9 1.410(4) .
C9 C10 1.391(4) .
C9 C23 1.522(4) .
C10 C11 1.386(5) .
C11 C12 1.372(5) .
C12 C13 1.403(5) .
C13 C20 1.520(5) .
C14 C19 1.407(4) .
C14 C15 1.410(4) .
C15 C16 1.392(4) .
C15 C29 1.520(4) .
C16 C17 1.386(5) .
C17 C18 1.371(5) .
C18 C19 1.396(5) .
C19 C26 1.518(5) .
C20 C21 1.506(6) .
C20 C22 1.540(5) .
C23 C24 1.529(5) .
C23 C25 1.533(5) .
C26 C28 1.512(5) .
C26 C27 1.522(5) .
C29 C31 1.521(5) .
C29 C30 1.525(5) .
C32 N1 1.394(4) .
C32 C33 1.401(4) .
C32 C37 1.404(4) .
C33 C34 1.382(4) .
C34 C35 1.395(5) .
C35 C36 1.389(5) .
C35 C38 1.518(5) .
C36 C37 1.388(5) .
C1S O1S 1.448(6) .
C1S C2S 1.506(6) .
C3S O1S 1.437(5) .
C3S C4S 1.493(6) .
N1 O1 1.267(3) .
N1 Pd1 2.032(3) .
Pd1 C1 2.005(3) 3_557
Pd1 N1 2.032(3) 3_557
